data_1525195
loop_
_publ_author_name
'Salmon, R.'
'Parent, C.'
'Vlasse, M.'
'le Flem, G.'

_publ_section_title
;
 The sodium ytterbium orthophosphate Na3(1+x) Yb(2-x) (P O4)3
;
_journal_name_full 'Materials Research Bulletin'
_journal_page_first 85
_journal_page_last 89
_journal_volume 14
_journal_year 1979
_chemical_formula_sum 'Na4.5 O12 P3 Yb1.5'
_chemical_name_systematic 'Na4.50 Yb1.50 (P O4)3'
_space_group_IT_number 167
_symmetry_space_group_name_Hall '-R 3 2"c'
_symmetry_space_group_name_H-M 'R -3 c :H'
_cell_angle_alpha 90
_cell_angle_beta 90
_cell_angle_gamma 120
_cell_formula_units_Z 6
_cell_length_a 9.12
_cell_length_b 9.12
_cell_length_c 21.81
_cell_volume 1570.999
_citation_journal_id_ASTM MRBUAC
_cod_data_source_file Salmon_MRBUAC_1979_214.cif
_cod_data_source_block Na4.5O12P3Yb1.5
_cod_database_code 1525195

loop_
_symmetry_equiv_pos_as_xyz
x,y,z
-y,x-y,z
-x+y,-x,z
y,x,-z+1/2
-x,-x+y,-z+1/2
x-y,-y,-z+1/2
-x,-y,-z
y,-x+y,-z
x-y,x,-z
-y,-x,z-1/2
x,x-y,z-1/2
-x+y,y,z-1/2
x+2/3,y+1/3,z+1/3
-y+2/3,x-y+1/3,z+1/3
-x+y+2/3,-x+1/3,z+1/3
y+2/3,x+1/3,-z+5/6
-x+2/3,-x+y+1/3,-z+5/6
x-y+2/3,-y+1/3,-z+5/6
-x+2/3,-y+1/3,-z+1/3
y+2/3,-x+y+1/3,-z+1/3
x-y+2/3,x+1/3,-z+1/3
-y+2/3,-x+1/3,z-1/6
x+2/3,x-y+1/3,z-1/6
-x+y+2/3,y+1/3,z-1/6
x+1/3,y+2/3,z+2/3
-y+1/3,x-y+2/3,z+2/3
-x+y+1/3,-x+2/3,z+2/3
y+1/3,x+2/3,-z+7/6
-x+1/3,-x+y+2/3,-z+7/6
x-y+1/3,-y+2/3,-z+7/6
-x+1/3,-y+2/3,-z+2/3
y+1/3,-x+y+2/3,-z+2/3
x-y+1/3,x+2/3,-z+2/3
-y+1/3,-x+2/3,z+1/6
x+1/3,x-y+2/3,z+1/6
-x+y+1/3,y+2/3,z+1/6

loop_
_atom_site_label
_atom_site_type_symbol
_atom_site_fract_x
_atom_site_fract_y
_atom_site_fract_z
_atom_site_occupancy
_atom_site_U_iso_or_equiv
Na1 Na+1 0 0 0.1575 0.25 0.0
Na2 Na+1 0 0 0 1 0.0
Yb1 Yb+3 0 0 0.1575 0.75 0.0
O2 O-2 0.2042 -0.0222 0.295 1 0.0
Na3 Na+1 0.6445 0 0.25 1 0.0
P1 P+5 0.3137 0 0.25 1 0.0
O1 O-2 0.1874 0.1744 0.0874 1 0.0
